data_4337287
loop_
_publ_author_name
'Hutchinson, Daniel J.'
'James, Matthew P.'
'Hanton, Lyall R.'
'Moratti, Stephen C.'

_publ_section_title
;
 Metal-induced isomerization of a molecular strand containing
 contradictory dynamic coordination sites.
;
_journal_issue 4
_journal_name_full 'Inorganic chemistry'
_journal_page_first 2122
_journal_page_last 2132
_journal_paper_doi 10.1021/ic4027392
_journal_volume 53
_journal_year 2014
_chemical_formula_moiety 'C35 H39 Cl4.88 N15 O23.51 Pb3, 1.12(Cl O4), C2 H3 N'
_chemical_formula_sum 'C37 H42 Cl6 N16 O28 Pb3'
_chemical_formula_weight 1993.14
_chemical_name_systematic
;
 ?
;
_space_group_IT_number 2
_symmetry_cell_setting triclinic
_symmetry_space_group_name_Hall '-P 1'
_symmetry_space_group_name_H-M 'P -1'
_atom_sites_solution_hydrogens geom
_atom_sites_solution_primary direct
_atom_sites_solution_secondary difmap
_audit_creation_method SHELXL-97
_cell_angle_alpha 93.371(4)
_cell_angle_beta 92.665(4)
_cell_angle_gamma 103.775(4)
_cell_formula_units_Z 2
_cell_length_a 9.9128(10)
_cell_length_b 14.6570(16)
_cell_length_c 25.946(3)
_cell_measurement_reflns_used 9986
_cell_measurement_temperature 90(2)
_cell_measurement_theta_max 27.93
_cell_measurement_theta_min 2.21
_cell_volume 3647.9(7)
_computing_cell_refinement 'Bruker SAINT'
_computing_data_collection 'Bruker APEX2'
_computing_data_reduction 'Bruker SAINT'
_computing_molecular_graphics 'Bruker SHELXTL'
_computing_publication_material 'Bruker SHELXTL'
_computing_structure_refinement 'SHELXL-97 (Sheldrick, 2008)'
_computing_structure_solution 'SHELXS-97 (Sheldrick, 2008)'
_diffrn_ambient_temperature 90(2)
_diffrn_measured_fraction_theta_full 0.991
_diffrn_measured_fraction_theta_max 0.991
_diffrn_measurement_device_type 'Bruker APEX-II CCD'
_diffrn_measurement_method '\f and \w scans'
_diffrn_radiation_monochromator graphite
_diffrn_radiation_source 'sealed tube'
_diffrn_radiation_type MoK\a
_diffrn_radiation_wavelength 0.71069
_diffrn_reflns_av_R_equivalents 0.0588
_diffrn_reflns_av_sigmaI/netI 0.0656
_diffrn_reflns_limit_h_max 12
_diffrn_reflns_limit_h_min -12
_diffrn_reflns_limit_k_max 17
_diffrn_reflns_limit_k_min -17
_diffrn_reflns_limit_l_max 31
_diffrn_reflns_limit_l_min -31
_diffrn_reflns_number 43560
_diffrn_reflns_theta_full 25.50
_diffrn_reflns_theta_max 25.50
_diffrn_reflns_theta_min 2.12
_diffrn_standards_number 0
_exptl_absorpt_coefficient_mu 7.206
_exptl_absorpt_correction_T_max 0.847
_exptl_absorpt_correction_T_min 0.066
_exptl_absorpt_correction_type multi-scan
_exptl_absorpt_process_details 'SADABS (Bruker, 2004)'
_exptl_crystal_colour yellow
_exptl_crystal_density_diffrn 1.815
_exptl_crystal_density_method 'not measured'
_exptl_crystal_description block
_exptl_crystal_F_000 1896
_exptl_crystal_size_max 0.47
_exptl_crystal_size_mid 0.34
_exptl_crystal_size_min 0.023
_platon_squeeze_details
;
;
_refine_diff_density_max 1.639
_refine_diff_density_min -3.848
_refine_diff_density_rms 0.168
_refine_ls_extinction_method none
_refine_ls_goodness_of_fit_ref 1.105
_refine_ls_hydrogen_treatment constr
_refine_ls_matrix_type full
_refine_ls_number_parameters 956
_refine_ls_number_reflns 13436
_refine_ls_number_restraints 116
_refine_ls_restrained_S_all 1.102
_refine_ls_R_factor_all 0.0738
_refine_ls_R_factor_gt 0.0513
_refine_ls_shift/su_max 0.001
_refine_ls_shift/su_mean 0.000
_refine_ls_structure_factor_coef Fsqd
_refine_ls_weighting_details 'calc w=1/[\s^2^(Fo^2^)+(0.0682P)^2^+7.6121P] where P=(Fo^2^+2Fc^2^)/3'
_refine_ls_weighting_scheme calc
_refine_ls_wR_factor_gt 0.1341
_refine_ls_wR_factor_ref 0.1427
_reflns_number_gt 9811
_reflns_number_total 13436
_reflns_threshold_expression >2\s(I)
_cod_data_source_file ic4027392_si_002.cif
_cod_data_source_block Complex_1_sdjh991
_cod_depositor_comments
;
The following automatic conversions were performed:

'_symmetry_cell_setting' value 'Triclinic' changed to 'triclinic'
according to
/usr/data/users/saulius/automatic-downloads/current/ACS/lib/dictionaries/cif_core.dic
dictionary named 'cif_core.dic' version 2.4.2 from 2011-04-26.

Automatic conversion script
Id: cif_fix_values 2281 2013-09-26 08:29:07Z andrius 
;
_cod_original_sg_symbol_H-M 'P-1   '
_cod_database_code 4337287

loop_
_symmetry_equiv_pos_as_xyz
'x, y, z'
'-x, -y, -z'

loop_
_atom_site_label
_atom_site_type_symbol
_atom_site_fract_x
_atom_site_fract_y
_atom_site_fract_z
_atom_site_U_iso_or_equiv
_atom_site_adp_type
_atom_site_occupancy
_atom_site_symmetry_multiplicity
_atom_site_calc_flag
_atom_site_refinement_flags
_atom_site_disorder_assembly
_atom_site_disorder_group
C1 C 0.3688(12) 0.4611(8) 0.3055(5) 0.070(3) Uani 1 1 d . . .
H1A H 0.3674 0.3947 0.3055 0.085 Uiso 1 1 calc R . .
H1B H 0.3112 0.4698 0.2758 0.085 Uiso 1 1 calc R . .
C2 C 0.3101(9) 0.4911(7) 0.3541(4) 0.052(3) Uani 1 1 d . . .
C3 C 0.1855(11) 0.4367(8) 0.3709(5) 0.065(3) Uani 1 1 d . . .
H3 H 0.1403 0.3811 0.3520 0.078 Uiso 1 1 calc R . .
C4 C 0.1309(11) 0.4641(8) 0.4137(5) 0.061(3) Uani 1 1 d . . .
H4 H 0.0491 0.4281 0.4253 0.073 Uiso 1 1 calc R . .
C5 C 0.2001(9) 0.5470(7) 0.4396(4) 0.052(3) Uani 1 1 d . . .
H5 H 0.1648 0.5685 0.4693 0.062 Uiso 1 1 calc R . .
C6 C 0.3226(9) 0.5993(7) 0.4220(4) 0.045(2) Uani 1 1 d . . .
C7 C 0.3925(9) 0.6892(6) 0.4488(4) 0.043(2) Uani 1 1 d . . .
H7 H 0.3519 0.7118 0.4769 0.052 Uiso 1 1 calc R . .
C8 C 0.5044(9) 0.8590(6) 0.5037(4) 0.045(2) Uani 1 1 d . . .
H8A H 0.4206 0.8738 0.4905 0.068 Uiso 1 1 calc R . .
H8B H 0.5663 0.9150 0.5199 0.068 Uiso 1 1 calc R . .
H8C H 0.4819 0.8127 0.5286 0.068 Uiso 1 1 calc R . .
C9 C 0.6942(8) 0.8737(6) 0.4427(3) 0.0319(19) Uani 1 1 d . . .
C10 C 0.7612(8) 0.9620(6) 0.4643(3) 0.0308(18) Uani 1 1 d . . .
H10 H 0.7253 0.9901 0.4918 0.037 Uiso 1 1 calc R . .
C11 C 0.8833(8) 1.0075(6) 0.4437(3) 0.0293(18) Uani 1 1 d . . .
C12 C 0.8638(8) 0.8801(6) 0.3860(3) 0.036(2) Uani 1 1 d . . .
C13 C 0.9277(10) 0.8329(7) 0.3436(4) 0.051(3) Uani 1 1 d . . .
H13A H 0.8577 0.7828 0.3259 0.076 Uiso 1 1 calc R . .
H13B H 1.0005 0.8077 0.3584 0.076 Uiso 1 1 calc R . .
H13C H 0.9658 0.8782 0.3196 0.076 Uiso 1 1 calc R . .
C14 C 0.9106(9) 1.1522(7) 0.5037(3) 0.041(2) Uani 1 1 d . . .
H14A H 0.9830 1.1726 0.5307 0.062 Uiso 1 1 calc R . .
H14B H 0.8291 1.1151 0.5177 0.062 Uiso 1 1 calc R . .
H14C H 0.8887 1.2061 0.4893 0.062 Uiso 1 1 calc R . .
C15 C 1.1503(8) 1.2141(6) 0.4569(3) 0.0317(19) Uani 1 1 d . . .
H15 H 1.1238 1.2469 0.4849 0.038 Uiso 1 1 calc R . .
C16 C 1.2787(8) 1.2545(6) 0.4318(3) 0.0314(19) Uani 1 1 d . . .
C17 C 1.3732(9) 1.3362(6) 0.4543(3) 0.039(2) Uani 1 1 d . . .
H17 H 1.3534 1.3668 0.4844 0.047 Uiso 1 1 calc R . .
C18 C 1.4953(10) 1.3698(6) 0.4310(3) 0.046(2) Uani 1 1 d . . .
H18 H 1.5576 1.4249 0.4445 0.055 Uiso 1 1 calc R . .
C19 C 1.5254(10) 1.3202(7) 0.3865(3) 0.046(2) Uani 1 1 d . . .
H19 H 1.6094 1.3403 0.3712 0.055 Uiso 1 1 calc R . .
C20 C 1.4273(9) 1.2410(6) 0.3660(3) 0.037(2) Uani 1 1 d . . .
C21 C 1.4495(9) 1.1937(7) 0.3187(3) 0.043(2) Uani 1 1 d . . .
H21 H 1.5360 1.2089 0.3047 0.051 Uiso 1 1 calc R . .
C22 C 1.5099(9) 1.0807(9) 0.2381(4) 0.062(3) Uani 1 1 d . . .
H22A H 1.5518 1.1394 0.2243 0.093 Uiso 1 1 calc R . .
H22B H 1.5067 1.0299 0.2126 0.093 Uiso 1 1 calc R . .
H22C H 1.5640 1.0726 0.2684 0.093 Uiso 1 1 calc R . .
C23 C 1.2550(9) 1.0394(6) 0.2191(3) 0.038(2) Uani 1 1 d . . .
C24 C 1.2674(9) 1.0082(7) 0.1696(3) 0.045(2) Uani 1 1 d . . .
H24 H 1.3539 1.0130 0.1561 0.054 Uiso 1 1 calc R . .
C25 C 1.1422(9) 0.9680(7) 0.1398(3) 0.044(2) Uani 1 1 d . . .
C26 C 1.0210(9) 1.0013(7) 0.2080(3) 0.049(3) Uani 1 1 d . . .
C27 C 0.8811(10) 1.0026(10) 0.2271(3) 0.074(4) Uani 1 1 d . . .
H27A H 0.8442 0.9452 0.2431 0.111 Uiso 1 1 calc R . .
H27B H 0.8192 1.0083 0.1986 0.111 Uiso 1 1 calc R . .
H27C H 0.8903 1.0552 0.2520 0.111 Uiso 1 1 calc R . .
C28 C 1.2677(10) 0.9364(9) 0.0626(4) 0.070(4) Uani 1 1 d . . .
H28A H 1.2502 0.8863 0.0358 0.105 Uiso 1 1 calc R . .
H28B H 1.3391 0.9285 0.0869 0.105 Uiso 1 1 calc R . .
H28C H 1.2974 0.9957 0.0476 0.105 Uiso 1 1 calc R . .
C29 C 1.0087(10) 0.8906(8) 0.0135(3) 0.053(3) Uani 1 1 d . . .
H29 H 1.0905 0.9031 -0.0038 0.063 Uiso 1 1 calc R . .
C30 C 0.8744(10) 0.8546(7) -0.0156(3) 0.050(3) Uani 1 1 d . . .
C31 C 0.8689(11) 0.8421(8) -0.0683(3) 0.056(3) Uani 1 1 d . . .
H31 H 0.9500 0.8552 -0.0860 0.068 Uiso 1 1 calc R . .
C32 C 0.7395(12) 0.8093(9) -0.0950(4) 0.071(4) Uani 1 1 d . . .
H32 H 0.7315 0.8033 -0.1309 0.086 Uiso 1 1 calc R . .
C33 C 0.6244(11) 0.7864(8) -0.0668(3) 0.058(3) Uani 1 1 d . . .
H33 H 0.5376 0.7608 -0.0836 0.070 Uiso 1 1 calc R . .
C34 C 0.6361(10) 0.8010(8) -0.0129(4) 0.052(3) Uani 1 1 d . . .
C35 C 0.5086(11) 0.7796(11) 0.0169(4) 0.082(4) Uani 1 1 d . . .
H35A H 0.4635 0.8315 0.0161 0.098 Uiso 1 1 calc R . .
H35B H 0.4439 0.7235 0.0011 0.098 Uiso 1 1 calc R . .
N1 N 0.3791(7) 0.5713(5) 0.3798(3) 0.0422(19) Uani 1 1 d . . .
N2 N 0.5086(7) 0.7385(5) 0.4348(3) 0.0345(17) Uani 1 1 d . . .
N3 N 0.5713(7) 0.8220(5) 0.4615(3) 0.0349(16) Uani 1 1 d . . .
N4 N 0.7464(7) 0.8321(5) 0.4030(3) 0.0355(17) Uani 1 1 d . . .
N5 N 0.9376(7) 0.9675(5) 0.4046(3) 0.0331(16) Uani 1 1 d . B .
N6 N 0.9574(6) 1.0956(5) 0.4634(2) 0.0301(15) Uani 1 1 d . . .
N7 N 1.0758(6) 1.1340(4) 0.4400(2) 0.0265(15) Uani 1 1 d . B .
N8 N 1.3048(7) 1.2111(5) 0.3879(2) 0.0307(16) Uani 1 1 d . B .
N9 N 1.3490(7) 1.1297(5) 0.2952(2) 0.0348(17) Uani 1 1 d . B .
N10 N 1.3709(7) 1.0809(5) 0.2516(2) 0.0393(18) Uani 1 1 d . . .
N11 N 1.1285(7) 1.0379(6) 0.2388(3) 0.0414(19) Uani 1 1 d . B .
N12 N 1.0178(7) 0.9667(6) 0.1584(3) 0.049(2) Uani 1 1 d . . .
N13 N 1.1418(7) 0.9346(7) 0.0887(3) 0.054(2) Uani 1 1 d . . .
N14 N 1.0132(7) 0.9046(6) 0.0623(3) 0.051(2) Uani 1 1 d . . .
N15 N 0.7594(8) 0.8327(7) 0.0116(3) 0.056(2) Uani 1 1 d . . .
O1 O 0.5051(10) 0.5131(6) 0.3015(4) 0.101(3) Uani 1 1 d . . .
H1 H 0.5631 0.4890 0.2803 0.121 Uiso 1 1 calc R . .
O2 O 0.5440(8) 0.7655(7) 0.0685(3) 0.097(3) Uani 1 1 d . . .
H2 H 0.4816 0.7253 0.0876 0.116 Uiso 1 1 calc R . .
O11 O 0.6868(6) 0.5905(4) 0.4306(2) 0.0377(14) Uani 1 1 d U . .
O12 O 0.8672(10) 0.6116(7) 0.3759(4) 0.091(3) Uani 1 1 d U . .
O13 O 0.9195(8) 0.6242(6) 0.4630(4) 0.097(3) Uani 1 1 d . . .
O14 O 0.8187(7) 0.4769(5) 0.4217(3) 0.061(2) Uani 1 1 d . . .
O21 O 1.2823(8) 1.0018(5) 0.4034(3) 0.066(2) Uani 1 1 d . B .
O22 O 1.2760(10) 0.9251(6) 0.3223(3) 0.081(3) Uani 1 1 d . . .
O23 O 1.4757(9) 0.9565(9) 0.3781(5) 0.124(4) Uani 1 1 d . . .
O24 O 1.2799(9) 0.8434(5) 0.3980(3) 0.064(2) Uani 1 1 d . . .
O31 O 0.7915(8) 1.0263(7) 0.0799(3) 0.090(3) Uani 1 1 d . . .
O32 O 0.5923(8) 0.9907(9) 0.1266(3) 0.115(4) Uani 1 1 d . . .
O33 O 0.715(3) 1.1406(12) 0.1266(7) 0.240(10) Uani 1 1 d . . .
O34 O 0.5911(13) 1.0628(15) 0.0501(4) 0.194(8) Uani 1 1 d . . .
Cl1 Cl 0.8260(2) 0.57421(16) 0.42293(9) 0.0413(5) Uani 1 1 d . . .
Cl2 Cl 1.3327(2) 0.93086(18) 0.37575(9) 0.0450(6) Uani 1 1 d . . .
Cl3 Cl 0.6742(3) 1.0594(3) 0.09456(11) 0.0844(11) Uani 1 1 d . . .
Pb1 Pb 0.59797(4) 0.67213(3) 0.351108(13) 0.04390(12) Uani 1 1 d . . .
Pb2 Pb 1.11825(3) 1.08159(3) 0.343298(11) 0.03734(12) Uani 1 1 d . . .
Pb3 Pb 0.78798(4) 0.85458(4) 0.108940(13) 0.06396(16) Uani 1 1 d . . .
Cl4 Cl 0.6847(7) 0.7728(6) 0.2317(2) 0.078(3) Uani 0.459(7) 1 d P A 1
O44 O 0.663(3) 0.685(2) 0.2388(11) 0.093(8) Uani 0.459(7) 1 d PU A 1
O42 O 0.6598(17) 0.8325(12) 0.2742(6) 0.070(5) Uani 0.459(7) 1 d P A 1
O43 O 0.584(2) 0.7876(15) 0.1913(8) 0.095(6) Uani 0.459(7) 1 d PU A 1
O41 O 0.8220(19) 0.8059(13) 0.2128(7) 0.066(5) Uani 0.459(7) 1 d PU A 1
Cl4A Cl 0.7688(10) 0.6735(6) 0.2038(3) 0.117(3) Uani 0.541(7) 1 d P A 2
O44A O 0.732(3) 0.6514(15) 0.2506(7) 0.117(9) Uani 0.541(7) 1 d P A 2
O42A O 0.6599(19) 0.6734(16) 0.1660(8) 0.128(9) Uani 0.541(7) 1 d P A 2
O43A O 0.847(3) 0.5942(19) 0.1801(11) 0.156(9) Uani 0.541(7) 1 d PU A 2
O41A O 0.8639(18) 0.7637(13) 0.2076(6) 0.080(5) Uani 0.541(7) 1 d PU A 2
Cl5 Cl 0.8148(7) 1.2016(3) 0.3607(2) 0.0365(14) Uani 0.576(13) 1 d P B 3
O51 O 0.942(2) 1.2557(14) 0.3832(8) 0.101(8) Uani 0.576(13) 1 d P B 3
O52 O 0.7115(12) 1.1842(9) 0.3981(5) 0.054(4) Uani 0.576(13) 1 d P B 3
O53 O 0.7936(16) 1.2392(11) 0.3046(7) 0.068(5) Uani 0.576(13) 1 d PU B 3
O54 O 0.8409(18) 1.1102(12) 0.3471(6) 0.047(5) Uani 0.576(13) 1 d PU B 3
Cl5A Cl 0.8745(10) 1.2083(4) 0.3436(3) 0.039(2) Uani 0.424(13) 1 d PD B 4
O51A O 0.869(2) 1.2581(16) 0.3933(9) 0.057(6) Uani 0.424(13) 1 d PU B 4
O52A O 1.0193(13) 1.2217(9) 0.3294(6) 0.039(4) Uani 0.424(13) 1 d P B 4
O53A O 0.7769(12) 1.2559(9) 0.3231(6) 0.029(4) Uani 0.424(13) 1 d PDU B 4
O54A O 0.803(3) 1.1108(17) 0.3420(9) 0.056(8) Uani 0.424(13) 1 d PU B 4
Cl6 Cl 1.5392(9) 1.3507(5) 0.1986(3) 0.102(3) Uani 0.614(6) 1 d P C 5
O62 O 1.615(2) 1.3740(16) 0.2457(9) 0.173(10) Uani 0.614(6) 1 d PD C 5
O63 O 1.510(4) 1.463(2) 0.1952(13) 0.248(14) Uani 0.614(6) 1 d PDU C 5
O61 O 1.618(4) 1.355(2) 0.1587(17) 0.31(3) Uani 0.614(6) 1 d PD C 5
O64 O 1.412(3) 1.299(3) 0.2045(8) 0.28(2) Uani 0.614(6) 1 d P C 5
Cl6A Cl 1.1332(13) 1.2681(7) 0.2240(4) 0.109(4) Uani 0.386(6) 1 d PD C 6
O62A O 1.1071(16) 1.2424(10) 0.2758(4) 0.040(4) Uani 0.386(6) 1 d PDU C 6
O64A O 1.2690(18) 1.2581(18) 0.2165(10) 0.092(7) Uani 0.386(6) 1 d PDU C 6
O63A O 1.036(3) 1.2070(15) 0.1885(11) 0.138(11) Uani 0.386(6) 1 d PDU C 6
O61A O 1.122(3) 1.3617(10) 0.2152(12) 0.137(11) Uani 0.386(6) 1 d PDU C 6
O4 O 0.8753(14) 0.7074(10) 0.0913(5) 0.144(5) Uani 1 1 d . . .
O3 O 0.4075(13) 0.7334(7) 0.3117(4) 0.112(4) Uani 1 1 d . . .
N16 N 0.1424(18) 0.6296(14) 0.2995(7) 0.143(6) Uani 1 1 d . . .
C36 C 0.034(2) 0.570(2) 0.2875(12) 0.171(10) Uani 1 1 d . . .
C37 C -0.098(2) 0.490(2) 0.2811(9) 0.209(13) Uani 1 1 d . . .
H37A H -0.0778 0.4357 0.2635 0.314 Uiso 1 1 calc R . .
H37B H -0.1692 0.5093 0.2612 0.314 Uiso 1 1 calc R . .
H37C H -0.1305 0.4741 0.3145 0.314 Uiso 1 1 calc R . .

loop_
_atom_site_aniso_label
_atom_site_aniso_U_11
_atom_site_aniso_U_22
_atom_site_aniso_U_33
_atom_site_aniso_U_23
_atom_site_aniso_U_13
_atom_site_aniso_U_12
C1 0.061(8) 0.049(7) 0.092(9) -0.012(6) -0.025(7) 0.003(6)
C2 0.024(5) 0.054(6) 0.074(7) 0.004(5) -0.015(5) 0.006(5)
C3 0.034(6) 0.046(6) 0.107(10) 0.009(6) -0.024(6) 0.000(5)
C4 0.028(5) 0.052(7) 0.098(9) 0.009(6) -0.006(6) 0.001(5)
C5 0.027(5) 0.048(6) 0.080(7) 0.012(5) -0.002(5) 0.006(5)
C6 0.028(5) 0.051(6) 0.053(6) 0.009(5) -0.007(4) 0.005(4)
C7 0.024(5) 0.044(5) 0.060(6) 0.003(4) -0.001(4) 0.007(4)
C8 0.026(5) 0.045(6) 0.061(6) -0.007(4) 0.010(4) 0.004(4)
C9 0.021(4) 0.042(5) 0.033(4) 0.005(4) -0.002(3) 0.008(4)
C10 0.021(4) 0.040(5) 0.032(4) 0.004(4) 0.005(3) 0.009(4)
C11 0.028(4) 0.030(4) 0.029(4) 0.001(3) 0.001(3) 0.006(4)
C12 0.025(4) 0.042(5) 0.036(5) -0.005(4) -0.001(4) 0.002(4)
C13 0.041(6) 0.045(6) 0.060(6) -0.010(5) 0.014(5) -0.001(5)
C14 0.036(5) 0.054(6) 0.029(5) -0.004(4) 0.006(4) 0.005(4)
C15 0.025(4) 0.045(5) 0.025(4) 0.005(4) 0.005(3) 0.008(4)
C16 0.029(4) 0.037(5) 0.028(4) 0.005(3) 0.004(3) 0.007(4)
C17 0.045(5) 0.037(5) 0.031(5) -0.001(4) -0.001(4) 0.002(4)
C18 0.052(6) 0.042(5) 0.029(5) 0.001(4) -0.002(4) -0.017(5)
C19 0.038(5) 0.062(6) 0.025(4) 0.005(4) 0.002(4) -0.015(5)
C20 0.031(5) 0.042(5) 0.028(4) 0.005(4) 0.005(3) -0.011(4)
C21 0.026(5) 0.067(6) 0.023(4) 0.000(4) 0.003(3) -0.012(4)
C22 0.026(5) 0.110(9) 0.038(5) -0.031(5) 0.005(4) 0.001(5)
C23 0.030(5) 0.054(6) 0.022(4) -0.002(4) 0.000(3) -0.008(4)
C24 0.022(4) 0.083(7) 0.022(4) -0.009(4) 0.003(3) 0.002(4)
C25 0.032(5) 0.077(7) 0.018(4) -0.005(4) -0.003(3) 0.005(5)
C26 0.020(4) 0.080(7) 0.033(5) -0.011(5) -0.001(4) -0.011(5)
C27 0.031(5) 0.161(12) 0.019(5) -0.014(6) 0.005(4) 0.005(6)
C28 0.030(5) 0.142(11) 0.029(5) -0.034(6) 0.003(4) 0.011(6)
C29 0.038(5) 0.086(8) 0.025(5) -0.011(5) 0.002(4) 0.002(5)
C30 0.044(6) 0.075(7) 0.025(5) -0.011(4) -0.001(4) 0.004(5)
C31 0.049(6) 0.095(8) 0.020(4) -0.012(5) -0.002(4) 0.012(6)
C32 0.065(8) 0.097(9) 0.031(6) -0.022(5) -0.009(5) -0.014(7)
C33 0.045(6) 0.089(8) 0.026(5) -0.009(5) -0.011(4) -0.007(6)
C34 0.038(6) 0.070(7) 0.046(6) -0.005(5) 0.002(4) 0.009(5)
C35 0.033(6) 0.152(13) 0.043(6) -0.008(7) -0.007(5) -0.005(7)
N1 0.023(4) 0.039(4) 0.062(5) -0.001(4) -0.006(3) 0.005(3)
N2 0.016(3) 0.034(4) 0.048(4) -0.001(3) -0.002(3) -0.002(3)
N3 0.017(3) 0.044(4) 0.040(4) 0.001(3) -0.001(3) 0.003(3)
N4 0.021(4) 0.043(4) 0.039(4) -0.003(3) -0.003(3) 0.003(3)
N5 0.027(4) 0.037(4) 0.033(4) -0.003(3) 0.002(3) 0.006(3)
N6 0.021(3) 0.039(4) 0.028(4) -0.003(3) 0.002(3) 0.004(3)
N7 0.021(3) 0.027(4) 0.028(3) 0.000(3) 0.004(3) 0.000(3)
N8 0.027(4) 0.037(4) 0.022(3) 0.001(3) -0.001(3) -0.004(3)
N9 0.028(4) 0.053(5) 0.017(3) 0.004(3) 0.004(3) -0.005(3)
N10 0.026(4) 0.061(5) 0.023(4) -0.010(3) 0.001(3) -0.003(3)
N11 0.024(4) 0.073(5) 0.023(4) -0.006(3) 0.003(3) 0.006(4)
N12 0.027(4) 0.088(6) 0.020(4) -0.005(4) 0.000(3) -0.005(4)
N13 0.025(4) 0.107(7) 0.021(4) -0.015(4) -0.003(3) 0.004(4)
N14 0.027(4) 0.090(6) 0.026(4) -0.015(4) -0.004(3) 0.003(4)
N15 0.044(5) 0.089(6) 0.022(4) -0.014(4) -0.007(3) -0.003(4)
O1 0.085(6) 0.088(6) 0.099(7) -0.042(5) 0.036(5) -0.031(5)
O2 0.054(5) 0.165(9) 0.040(4) 0.004(5) 0.000(4) -0.034(5)
O11 0.0364(16) 0.0388(16) 0.0382(16) 0.0015(10) 0.0035(10) 0.0096(10)
O12 0.090(3) 0.091(3) 0.091(3) 0.0077(10) 0.0077(10) 0.0225(12)
O13 0.035(4) 0.102(7) 0.146(9) -0.078(6) -0.020(5) 0.026(4)
O14 0.032(4) 0.041(4) 0.112(6) -0.007(4) 0.021(4) 0.014(3)
O21 0.084(6) 0.044(4) 0.068(5) -0.007(3) 0.029(4) 0.012(4)
O22 0.110(7) 0.079(6) 0.046(5) 0.012(4) 0.007(4) 0.002(5)
O23 0.043(5) 0.204(12) 0.150(10) 0.083(9) 0.032(6) 0.054(6)
O24 0.093(6) 0.060(5) 0.052(4) 0.023(4) 0.025(4) 0.033(4)
O31 0.045(5) 0.143(8) 0.090(6) 0.020(6) 0.038(4) 0.029(5)
O32 0.043(5) 0.258(13) 0.043(5) -0.001(6) 0.016(4) 0.037(6)
O33 0.42(3) 0.156(13) 0.133(13) -0.044(11) 0.040(17) 0.052(17)
O34 0.103(9) 0.46(3) 0.067(7) 0.089(11) 0.035(6) 0.147(13)
Cl1 0.0260(11) 0.0427(13) 0.0512(13) -0.0103(10) 0.0125(9) 0.0020(9)
Cl2 0.0394(13) 0.0621(15) 0.0375(12) 0.0049(11) 0.0073(9) 0.0188(11)
Cl3 0.0592(18) 0.163(3) 0.0386(15) -0.0204(17) -0.0001(13) 0.048(2)
Pb1 0.0433(2) 0.0465(2) 0.03145(19) -0.00290(15) -0.00278(14) -0.00730(17)
Pb2 0.01979(17) 0.0593(2) 0.02374(17) -0.01023(14) 0.00084(12) -0.00539(15)
Pb3 0.0365(2) 0.1143(4) 0.02353(19) -0.00630(19) 0.00069(15) -0.0133(2)
Cl4 0.063(4) 0.112(6) 0.038(3) 0.026(3) -0.005(3) -0.022(4)
O44 0.093(8) 0.093(8) 0.093(8) 0.0067(12) 0.0058(11) 0.022(2)
O42 0.066(11) 0.097(13) 0.039(9) 0.008(8) 0.029(8) -0.004(9)
O43 0.095(6) 0.095(6) 0.095(6) 0.0071(11) 0.0059(11) 0.0226(18)
O41 0.066(5) 0.066(5) 0.066(5) 0.0048(11) 0.0043(11) 0.0160(15)
Cl4A 0.131(7) 0.126(7) 0.072(5) 0.021(4) -0.011(4) -0.011(5)
O44A 0.18(2) 0.098(15) 0.056(11) 0.025(10) 0.031(13) -0.012(16)
O42A 0.075(12) 0.18(2) 0.093(14) 0.054(13) -0.037(10) -0.039(13)
O43A 0.156(9) 0.156(9) 0.156(9) 0.0112(12) 0.0098(12) 0.038(2)
O41A 0.080(5) 0.080(5) 0.080(5) 0.0057(11) 0.0048(11) 0.0191(15)
Cl5 0.018(3) 0.050(3) 0.040(3) 0.003(2) 0.002(2) 0.006(2)
O51 0.073(13) 0.097(13) 0.102(14) 0.039(10) -0.034(12) -0.046(11)
O52 0.044(7) 0.069(9) 0.055(8) 0.015(6) 0.020(6) 0.017(6)
O53 0.068(5) 0.068(5) 0.068(5) 0.0051(8) 0.0038(8) 0.0164(13)
O54 0.047(5) 0.047(5) 0.048(5) 0.0034(11) 0.0028(11) 0.0116(15)
Cl5A 0.025(4) 0.043(3) 0.046(4) -0.005(3) -0.011(3) 0.004(3)
O51A 0.057(6) 0.057(6) 0.057(6) 0.0035(11) 0.0037(11) 0.0138(18)
O52A 0.026(8) 0.035(8) 0.058(10) 0.006(7) -0.020(6) 0.012(6)
O53A 0.029(4) 0.029(4) 0.029(4) 0.0021(11) 0.0016(10) 0.0074(13)
O54A 0.056(8) 0.056(8) 0.056(8) 0.0040(12) 0.0033(11) 0.014(2)
Cl6 0.152(7) 0.081(4) 0.080(4) -0.023(3) -0.014(4) 0.048(4)
O62 0.121(17) 0.21(2) 0.15(2) -0.077(17) -0.060(14) -0.011(15)
O63 0.248(14) 0.248(14) 0.248(14) 0.0178(14) 0.0156(13) 0.060(3)
O61 0.29(5) 0.31(5) 0.27(5) -0.05(4) 0.15(4) -0.08(4)
O64 0.18(2) 0.45(5) 0.076(15) -0.03(2) -0.005(15) -0.17(3)
Cl6A 0.147(10) 0.069(6) 0.092(7) -0.023(5) 0.012(6) -0.006(6)
O62A 0.040(4) 0.040(4) 0.041(4) 0.0022(11) 0.0037(11) 0.0096(14)
O64A 0.092(7) 0.092(7) 0.091(7) 0.0065(12) 0.0061(11) 0.022(2)
O63A 0.138(11) 0.139(11) 0.138(11) 0.0100(13) 0.0085(12) 0.033(3)
O61A 0.137(11) 0.137(11) 0.137(11) 0.0100(13) 0.0086(12) 0.033(3)
O4 0.163(12) 0.170(12) 0.102(9) 0.040(8) -0.007(8) 0.046(10)
O3 0.166(11) 0.111(8) 0.082(7) 0.011(6) -0.007(7) 0.084(8)
N16 0.099(12) 0.195(18) 0.146(15) -0.013(12) 0.022(11) 0.061(12)
C36 0.086(15) 0.18(2) 0.24(3) -0.02(2) 0.013(17) 0.031(16)
C37 0.13(2) 0.31(3) 0.15(2) -0.11(2) -0.022(16) 0.03(2)

loop_
_atom_type_symbol
_atom_type_description
_atom_type_scat_dispersion_real
_atom_type_scat_dispersion_imag
_atom_type_scat_source
C C 0.0033 0.0016 'International Tables Vol C Tables 4.2.6.8 and 6.1.1.4'
H H 0.0000 0.0000 'International Tables Vol C Tables 4.2.6.8 and 6.1.1.4'
N N 0.0061 0.0033 'International Tables Vol C Tables 4.2.6.8 and 6.1.1.4'
O O 0.0106 0.0060 'International Tables Vol C Tables 4.2.6.8 and 6.1.1.4'
Cl Cl 0.1484 0.1585 'International Tables Vol C Tables 4.2.6.8 and 6.1.1.4'
Pb Pb -3.3944 10.1111 'International Tables Vol C Tables 4.2.6.8 and 6.1.1.4'

loop_
_geom_angle_atom_site_label_1
_geom_angle_atom_site_label_2
_geom_angle_atom_site_label_3
_geom_angle
O1 C1 C2 111.1(9)
O1 C1 H1A 109.4
C2 C1 H1A 109.4
O1 C1 H1B 109.4
C2 C1 H1B 109.4
H1A C1 H1B 108.0
N1 C2 C3 122.0(11)
N1 C2 C1 117.6(9)
C3 C2 C1 120.4(10)
C4 C3 C2 120.8(11)
C4 C3 H3 119.6
C2 C3 H3 119.6
C3 C4 C5 117.4(10)
C3 C4 H4 121.3
C5 C4 H4 121.3
C4 C5 C6 120.5(11)
C4 C5 H5 119.8
C6 C5 H5 119.8
N1 C6 C5 122.4(9)
N1 C6 C7 117.6(8)
C5 C6 C7 119.9(9)
N2 C7 C6 122.0(9)
N2 C7 H7 119.0
C6 C7 H7 119.0
N3 C8 H8A 109.5
N3 C8 H8B 109.5
H8A C8 H8B 109.5
N3 C8 H8C 109.5
H8A C8 H8C 109.5
H8B C8 H8C 109.5
N4 C9 C10 121.3(7)
N4 C9 N3 116.8(7)
C10 C9 N3 121.8(7)
C9 C10 C11 117.9(8)
C9 C10 H10 121.0
C11 C10 H10 121.0
N5 C11 N6 116.6(7)
N5 C11 C10 121.8(7)
N6 C11 C10 121.6(7)
N4 C12 N5 126.3(8)
N4 C12 C13 117.7(7)
N5 C12 C13 116.0(7)
C12 C13 H13A 109.5
C12 C13 H13B 109.5
H13A C13 H13B 109.5
C12 C13 H13C 109.5
H13A C13 H13C 109.5
H13B C13 H13C 109.5
N6 C14 H14A 109.5
N6 C14 H14B 109.5
H14A C14 H14B 109.5
N6 C14 H14C 109.5
H14A C14 H14C 109.5
H14B C14 H14C 109.5
N7 C15 C16 119.5(7)
N7 C15 H15 120.3
C16 C15 H15 120.3
N8 C16 C17 121.1(7)
N8 C16 C15 118.6(7)
C17 C16 C15 120.3(8)
C18 C17 C16 118.8(8)
C18 C17 H17 120.6
C16 C17 H17 120.6
C17 C18 C19 119.6(8)
C17 C18 H18 120.2
C19 C18 H18 120.2
C20 C19 C18 118.6(8)
C20 C19 H19 120.7
C18 C19 H19 120.7
N8 C20 C19 121.2(8)
N8 C20 C21 118.6(7)
C19 C20 C21 120.0(8)
N9 C21 C20 119.9(8)
N9 C21 H21 120.0
C20 C21 H21 120.0
N10 C22 H22A 109.5
N10 C22 H22B 109.5
H22A C22 H22B 109.5
N10 C22 H22C 109.5
H22A C22 H22C 109.5
H22B C22 H22C 109.5
C24 C23 N11 122.6(7)
C24 C23 N10 121.3(8)
N11 C23 N10 116.0(7)
C23 C24 C25 116.5(8)
C23 C24 H24 121.7
C25 C24 H24 121.7
N12 C25 N13 116.6(7)
N12 C25 C24 121.4(7)
N13 C25 C24 121.7(8)
N11 C26 N12 128.1(8)
N11 C26 C27 117.3(8)
N12 C26 C27 114.4(7)
C26 C27 H27A 109.5
C26 C27 H27B 109.5
H27A C27 H27B 109.5
C26 C27 H27C 109.5
H27A C27 H27C 109.5
H27B C27 H27C 109.5
N13 C28 H28A 109.5
N13 C28 H28B 109.5
H28A C28 H28B 109.5
N13 C28 H28C 109.5
H28A C28 H28C 109.5
H28B C28 H28C 109.5
N14 C29 C30 119.8(8)
N14 C29 H29 120.1
C30 C29 H29 120.1
N15 C30 C31 122.3(9)
N15 C30 C29 117.7(8)
C31 C30 C29 119.9(9)
C30 C31 C32 118.7(10)
C30 C31 H31 120.7
C32 C31 H31 120.7
C33 C32 C31 118.1(9)
C33 C32 H32 121.0
C31 C32 H32 121.0
C32 C33 C34 120.7(9)
C32 C33 H33 119.7
C34 C33 H33 119.7
N15 C34 C33 120.2(9)
N15 C34 C35 120.1(9)
C33 C34 C35 119.7(9)
O2 C35 C34 110.0(9)
O2 C35 H35A 109.7
C34 C35 H35A 109.7
O2 C35 H35B 109.7
C34 C35 H35B 109.7
H35A C35 H35B 108.2
C2 N1 C6 117.0(8)
C2 N1 Pb1 123.4(7)
C6 N1 Pb1 119.6(6)
C7 N2 N3 119.9(7)
C7 N2 Pb1 115.2(6)
N3 N2 Pb1 124.8(5)
N2 N3 C9 116.8(7)
N2 N3 C8 120.8(6)
C9 N3 C8 122.2(7)
C12 N4 C9 116.8(7)
C12 N4 Pb1 121.0(5)
C9 N4 Pb1 121.5(5)
C11 N5 C12 115.8(7)
C11 N5 Pb2 119.0(5)
C12 N5 Pb2 120.8(5)
N7 N6 C11 116.6(6)
N7 N6 C14 118.9(6)
C11 N6 C14 124.3(7)
C15 N7 N6 119.8(7)
C15 N7 Pb2 114.5(5)
N6 N7 Pb2 122.5(4)
C16 N8 C20 120.5(7)
C16 N8 Pb2 119.2(5)
C20 N8 Pb2 120.1(5)
C21 N9 N10 120.5(7)
C21 N9 Pb2 116.9(5)
N10 N9 Pb2 121.9(5)
N9 N10 C23 116.8(7)
N9 N10 C22 120.5(6)
C23 N10 C22 122.4(7)
C26 N11 C23 115.7(7)
C26 N11 Pb2 124.3(5)
C23 N11 Pb2 119.0(5)
C25 N12 C26 115.5(7)
C25 N12 Pb3 119.0(5)
C26 N12 Pb3 122.8(5)
N14 N13 C25 116.3(7)
N14 N13 C28 120.7(7)
C25 N13 C28 122.9(7)
C29 N14 N13 118.3(8)
C29 N14 Pb3 118.9(6)
N13 N14 Pb3 122.3(5)
C34 N15 C30 119.9(8)
C34 N15 Pb3 121.6(6)
C30 N15 Pb3 118.5(6)
C1 O1 Pb1 121.5(7)
C1 O1 H1 119.3
Pb1 O1 H1 119.3
C35 O2 Pb3 118.3(6)
C35 O2 H2 120.9
Pb3 O2 H2 120.9
Cl1 O11 Pb1 111.3(3)
Cl2 O21 Pb2 113.1(4)
Cl3 O31 Pb3 113.5(5)
O13 Cl1 O12 108.5(6)
O13 Cl1 O14 111.5(6)
O12 Cl1 O14 111.6(5)
O13 Cl1 O11 109.0(4)
O12 Cl1 O11 106.5(5)
O14 Cl1 O11 109.5(4)
O23 Cl2 O21 109.2(7)
O23 Cl2 O24 112.6(6)
O21 Cl2 O24 108.0(4)
O23 Cl2 O22 110.7(6)
O21 Cl2 O22 106.6(5)
O24 Cl2 O22 109.6(5)
O33 Cl3 O34 117.1(13)
O33 Cl3 O31 110.6(12)
O34 Cl3 O31 108.7(6)
O33 Cl3 O32 104.5(9)
O34 Cl3 O32 107.4(8)
O31 Cl3 O32 108.1(6)
O3 Pb1 N1 74.6(3)
O3 Pb1 O1 91.1(4)
N1 Pb1 O1 63.2(3)
O3 Pb1 N2 80.7(3)
N1 Pb1 N2 65.5(2)
O1 Pb1 N2 128.4(2)
O3 Pb1 O11 146.9(3)
N1 Pb1 O11 77.0(2)
O1 Pb1 O11 91.0(3)
N2 Pb1 O11 72.3(2)
O3 Pb1 N4 99.0(3)
N1 Pb1 N4 124.7(2)
O1 Pb1 N4 168.5(3)
N2 Pb1 N4 59.3(2)
O11 Pb1 N4 83.5(2)
N8 Pb2 O52A 79.1(3)
N8 Pb2 N9 64.2(2)
O52A Pb2 N9 100.1(4)
N8 Pb2 N7 64.04(19)
O52A Pb2 N7 78.9(4)
N9 Pb2 N7 127.34(19)
N8 Pb2 O21 72.3(2)
O52A Pb2 O21 147.5(3)
N9 Pb2 O21 81.1(2)
N7 Pb2 O21 75.1(2)
N8 Pb2 N11 119.1(2)
O52A Pb2 N11 93.6(4)
N9 Pb2 N11 57.8(2)
N7 Pb2 N11 171.4(2)
O21 Pb2 N11 113.4(2)
N8 Pb2 N5 117.6(2)
O52A Pb2 N5 106.3(4)
N9 Pb2 N5 153.5(2)
N7 Pb2 N5 56.86(19)
O21 Pb2 N5 75.0(2)
N11 Pb2 N5 122.4(2)
N15 Pb3 O4 78.3(3)
N15 Pb3 N14 64.9(2)
O4 Pb3 N14 73.3(4)
N15 Pb3 O2 63.1(2)
O4 Pb3 O2 89.5(4)
N14 Pb3 O2 127.4(2)
N15 Pb3 O31 76.1(3)
O4 Pb3 O31 145.4(3)
N14 Pb3 O31 74.8(3)
O2 Pb3 O31 99.2(3)
N15 Pb3 N12 121.8(2)
O4 Pb3 N12 99.5(4)
N14 Pb3 N12 59.3(2)
O2 Pb3 N12 170.4(3)
O31 Pb3 N12 75.2(3)
O44 Cl4 O42 116.4(15)
O44 Cl4 O41 109.6(16)
O42 Cl4 O41 112.3(11)
O44 Cl4 O43 109.7(15)
O42 Cl4 O43 101.5(13)
O41 Cl4 O43 106.7(11)
O44A Cl4A O42A 117.0(18)
O44A Cl4A O41A 108.8(12)
O42A Cl4A O41A 108.8(12)
O44A Cl4A O43A 108.2(17)
O42A Cl4A O43A 104.7(16)
O41A Cl4A O43A 109.2(14)
O51 Cl5 O52 111.0(13)
O51 Cl5 O54 104.7(15)
O52 Cl5 O54 104.8(9)
O51 Cl5 O53 107.2(10)
O52 Cl5 O53 125.3(9)
O54 Cl5 O53 101.7(10)
O53A Cl5A O51A 87.7(13)
O53A Cl5A O54A 106.1(13)
O51A Cl5A O54A 112.5(16)
O53A Cl5A O52A 125.4(11)
O51A Cl5A O52A 110.4(12)
O54A Cl5A O52A 112.3(13)
Cl5A O52A Pb2 113.5(7)
O61 Cl6 O64 131(2)
O61 Cl6 O62 113(2)
O64 Cl6 O62 111.1(15)
O61 Cl6 O63 96.0(15)
O64 Cl6 O63 102(2)
O62 Cl6 O63 93.1(11)
O63A Cl6A O64A 110.8(18)
O63A Cl6A O61A 106.5(9)
O64A Cl6A O61A 110.9(18)
O63A Cl6A O62A 110.0(16)
O64A Cl6A O62A 105.0(15)
O61A Cl6A O62A 113.7(16)
N16 C36 C37 171(3)
C36 C37 H37A 109.5
C36 C37 H37B 109.5
H37A C37 H37B 109.5
C36 C37 H37C 109.5
H37A C37 H37C 109.5
H37B C37 H37C 109.5

loop_
_geom_bond_atom_site_label_1
_geom_bond_atom_site_label_2
_geom_bond_distance
C1 O1 1.396(13)
C1 C2 1.499(17)
C1 H1A 0.9700
C1 H1B 0.9700
C2 N1 1.332(12)
C2 C3 1.404(15)
C3 C4 1.339(17)
C3 H3 0.9300
C4 C5 1.365(14)
C4 H4 0.9300
C5 C6 1.386(13)
C5 H5 0.9300
C6 N1 1.339(12)
C6 C7 1.453(13)
C7 N2 1.285(10)
C7 H7 0.9300
C8 N3 1.449(11)
C8 H8A 0.9600
C8 H8B 0.9600
C8 H8C 0.9600
C9 N4 1.352(11)
C9 C10 1.378(11)
C9 N3 1.399(10)
C10 C11 1.383(11)
C10 H10 0.9300
C11 N5 1.339(10)
C11 N6 1.380(10)
C12 N4 1.318(10)
C12 N5 1.363(10)
C12 C13 1.507(12)
C13 H13A 0.9600
C13 H13B 0.9600
C13 H13C 0.9600
C14 N6 1.457(10)
C14 H14A 0.9600
C14 H14B 0.9600
C14 H14C 0.9600
C15 N7 1.269(10)
C15 C16 1.469(11)
C15 H15 0.9300
C16 N8 1.337(10)
C16 C17 1.409(12)
C17 C18 1.376(12)
C17 H17 0.9300
C18 C19 1.410(13)
C18 H18 0.9300
C19 C20 1.385(11)
C19 H19 0.9300
C20 N8 1.353(10)
C20 C21 1.425(12)
C21 N9 1.294(10)
C21 H21 0.9300
C22 N10 1.438(11)
C22 H22A 0.9600
C22 H22B 0.9600
C22 H22C 0.9600
C23 C24 1.359(11)
C23 N11 1.371(11)
C23 N10 1.384(10)
C24 C25 1.412(12)
C24 H24 0.9300
C25 N12 1.342(11)
C25 N13 1.386(11)
C26 N11 1.289(10)
C26 N12 1.350(11)
C26 C27 1.499(13)
C27 H27A 0.9600
C27 H27B 0.9600
C27 H27C 0.9600
C28 N13 1.442(11)
C28 H28A 0.9600
C28 H28B 0.9600
C28 H28C 0.9600
C29 N14 1.269(11)
C29 C30 1.465(13)
C29 H29 0.9300
C30 N15 1.352(12)
C30 C31 1.365(12)
C31 C32 1.393(14)
C31 H31 0.9300
C32 C33 1.369(15)
C32 H32 0.9300
C33 C34 1.398(13)
C33 H33 0.9300
C34 N15 1.317(12)
C34 C35 1.491(14)
C35 O2 1.408(13)
C35 H35A 0.9700
C35 H35B 0.9700
N1 Pb1 2.490(7)
N2 N3 1.365(9)
N2 Pb1 2.605(7)
N4 Pb1 2.698(7)
N5 Pb2 2.772(7)
N6 N7 1.362(9)
N7 Pb2 2.663(6)
N8 Pb2 2.496(6)
N9 N10 1.357(9)
N9 Pb2 2.625(6)
N11 Pb2 2.761(7)
N12 Pb3 2.690(7)
N13 N14 1.380(10)
N14 Pb3 2.562(7)
N15 Pb3 2.521(7)
O1 Pb1 2.539(8)
O1 H1 0.9300
O2 Pb3 2.599(7)
O2 H2 0.9300
O11 Cl1 1.475(6)
O11 Pb1 2.661(6)
O12 Cl1 1.406(10)
O13 Cl1 1.405(8)
O14 Cl1 1.409(7)
O21 Cl2 1.428(7)
O21 Pb2 2.706(8)
O22 Cl2 1.461(8)
O23 Cl2 1.374(9)
O24 Cl2 1.431(7)
O31 Cl3 1.421(8)
O31 Pb3 2.663(10)
O32 Cl3 1.462(11)
O33 Cl3 1.377(16)
O34 Cl3 1.396(11)
Pb1 O3 2.480(10)
Pb2 O52A 2.514(13)
Pb3 O4 2.535(14)
Cl4 O44 1.28(3)
Cl4 O42 1.435(17)
Cl4 O41 1.451(19)
Cl4 O43 1.47(2)
Cl4A O44A 1.320(18)
Cl4A O42A 1.423(17)
Cl4A O41A 1.425(18)
Cl4A O43A 1.65(3)
Cl5 O51 1.398(16)
Cl5 O52 1.433(13)
Cl5 O54 1.451(18)
Cl5 O53 1.607(16)
Cl5A O53A 1.423(9)
Cl5A O51A 1.46(2)
Cl5A O54A 1.43(3)
Cl5A O52A 1.469(18)
Cl6 O61 1.32(3)
Cl6 O64 1.33(2)
Cl6 O62 1.384(18)
Cl6 O63 1.74(3)
Cl6A O63A 1.409(10)
Cl6A O64A 1.410(10)
Cl6A O61A 1.432(10)
Cl6A O62A 1.435(9)
N16 C36 1.23(3)
C36 C37 1.54(3)
C37 H37A 0.9600
C37 H37B 0.9600
C37 H37C 0.9600

loop_
_platon_squeeze_void_nr
_platon_squeeze_void_average_x
_platon_squeeze_void_average_y
_platon_squeeze_void_average_z
_platon_squeeze_void_volume
_platon_squeeze_void_count_electrons
1 0.019 0.500 0.000 656.3 237.3
